data_4323974
loop_
_publ_author_name
'Jianping Wang'
'Mark S. Mashuta'
'Ziming Sun'
'John F. Richardson'
'David N. Hendrickson'
'Robert M. Buchanan'

_publ_contact_author
;
    Professor Robert M. Buchanan
 Department of Chemistry and Center for Chemical Catalysis
 University of Lousiville
 Louisville
 KY  40292
 USA
;
_publ_contact_author_email ' RMBUCH01@ulkyvm.louisville.edu '
_publ_contact_author_fax ' (502)852-8149 '
_publ_contact_author_phone ' (502)852-6580 '
_publ_section_title
;
 Syntheses, Crystal Structures, and Properties of Unsymmetrical
 (\m-Oxo)diiron(III) Complexes Containing Polyimidazole Ligands
;
_journal_name_full 'Inorganic Chemistry'
_journal_page_first 6642
_journal_page_last 6643
_journal_paper_doi 10.1021/ic9607494
_journal_volume 35
_journal_year 1996
_chemical_formula_sum 'C38 H57 Cl3 Fe2 N14 O15'
_chemical_formula_weight 1168.01
_space_group_IT_number 19
_symmetry_cell_setting orthorhombic
_symmetry_Int_Tables_number 19
_symmetry_space_group_name_Hall 'P 2ac 2ab'
_symmetry_space_group_name_H-M 'P 21 21 21'
_audit_creation_date 'Wed Feb  7 09:21:03 1996'
_audit_creation_method 'from TEXRAY.INF file'
_cell_angle_alpha 90
_cell_angle_beta 90
_cell_angle_gamma 90
_cell_formula_units_Z 4
_cell_length_a 21.581(6)
_cell_length_b 24.030(7)
_cell_length_c 10.137(3)
_cell_measurement_reflns_used 25
_cell_measurement_temperature 296(2)
_cell_measurement_theta_max 36.0
_cell_measurement_theta_min 30.0
_cell_volume 5257(3)
_computing_cell_refinement 'Enraf Nonius Diffractometer Control, 1988'
_computing_data_collection 'Enraf Nonius Diffractometer Control, 1988'
_computing_data_reduction teXsan
_computing_publication_material teXsan
_computing_structure_refinement teXsan
_computing_structure_solution SIR92
_diffrn_ambient_temperature 296(2)
_diffrn_measurement_device CAD4
_diffrn_measurement_method '\w/2\q scans'
_diffrn_orient_matrix_UB_11 -0.04332
_diffrn_orient_matrix_UB_12 0.01174
_diffrn_orient_matrix_UB_13 0.02118
_diffrn_orient_matrix_UB_21 0.01331
_diffrn_orient_matrix_UB_22 0.03987
_diffrn_orient_matrix_UB_23 -0.00112
_diffrn_orient_matrix_UB_31 -0.00963
_diffrn_orient_matrix_UB_32 0.00207
_diffrn_orient_matrix_UB_33 -0.09634
_diffrn_radiation_monochromator graphite
_diffrn_radiation_source 'X-ray tube'
_diffrn_radiation_type MoK\a
_diffrn_radiation_wavelength 0.7107
_diffrn_reflns_av_R_equivalents 0.00
_diffrn_reflns_limit_h_max 0
_diffrn_reflns_limit_h_min -25
_diffrn_reflns_limit_k_max 28
_diffrn_reflns_limit_k_min 0
_diffrn_reflns_limit_l_max 0
_diffrn_reflns_limit_l_min -12
_diffrn_reflns_number 5157
_diffrn_reflns_theta_max 25.05
_diffrn_standards_decay_% -7.9
_diffrn_standards_interval_time 60
_diffrn_standards_number 3
_exptl_absorpt_coefficient_mu 0.779
_exptl_absorpt_correction_T_max 1.000
_exptl_absorpt_correction_T_min 0.913
_exptl_absorpt_correction_type psi-scans
_exptl_crystal_colour orange
_exptl_crystal_density_diffrn 1.476
_exptl_crystal_description block
_exptl_crystal_F_000 2424.00
_exptl_crystal_size_max 0.56
_exptl_crystal_size_mid 0.34
_exptl_crystal_size_min 0.25
_refine_diff_density_max 0.44
_refine_diff_density_min -0.39
_refine_ls_goodness_of_fit_obs 1.792
_refine_ls_hydrogen_treatment fixed
_refine_ls_matrix_type full
_refine_ls_number_parameters 649
_refine_ls_number_reflns 2716
_refine_ls_number_restraints 0
_refine_ls_R_factor_obs 0.057
_refine_ls_shift/esd_max 0.0420
_refine_ls_structure_factor_coef F
_refine_ls_weighting_details w=1/\s^2^(F)
_refine_ls_weighting_scheme calc
_refine_ls_wR_factor_obs 0.060
_reflns_number_observed 2716
_reflns_number_total 5157
_reflns_observed_criterion I>3\s(I)
_cod_data_source_file ic9607494_2.cif
_cod_data_source_block compound#2
_cod_depositor_comments
;
The following automatic conversions were performed:

'_refine_ls_weighting_scheme' value 'w=1/\s^2^(F)' was changed to
'calc'. New tag '_refine_ls_weighting_details' was created. The value
of the new tag was set to 'w=1/\s^2^(F)'.

Automatic conversion script
Id: cif_fix_values 3143 2015-03-26 13:38:13Z robertas 
;
_cod_original_cell_volume 5256(2)
_cod_original_sg_symbol_H-M 'P 21 21 21 '
_cod_original_formula_sum 'C38 H57 Cl3 Fe2 N14 O15 '
_cod_database_code 4323974

loop_
_symmetry_equiv_pos_as_xyz
'   +x,   +y,   +z'
'1/2-x,   -y,1/2+z'
'1/2+x,1/2-y,   -z'
'   -x,1/2+y,1/2-z'

loop_
_atom_site_aniso_label
_atom_site_aniso_U_11
_atom_site_aniso_U_22
_atom_site_aniso_U_33
_atom_site_aniso_U_12
_atom_site_aniso_U_13
_atom_site_aniso_U_23
Fe(1) 0.0542(9) 0.0403(8) 0.0456(8) -0.0024(7) 0.0075(8) -0.0029(8)
Fe(2) 0.0499(9) 0.0384(7) 0.0387(8) -0.0030(7) 0.0054(7) -0.0018(7)
Cl(1) 0.062(2) 0.064(2) 0.078(2) 0.008(2) 0.002(2) 0.015(2)
Cl(2) 0.090(2) 0.078(2) 0.064(2) 0.015(2) 0.002(2) -0.010(2)
Cl(3) 0.079(2) 0.091(2) 0.065(2) -0.007(2) -0.008(2) -0.005(2)
O(1) 0.054(4) 0.034(2) 0.046(4) -0.010(3) 0.008(3) -0.008(3)
O(2) 0.070(5) 0.045(3) 0.085(6) -0.009(3) 0.035(5) 0.005(4)
O(3) 0.065(5) 0.041(4) 0.055(4) -0.005(3) 0.029(3) 0.004(3)
O(4) 0.096(6) 0.063(2) 0.100(7) 0.022(5) -0.006(6) 0.010(5)
O(5) 0.075(4) 0.071(6) 0.136(7) 0.032(4) -0.032(6) -0.019(6)
O(6) 0.16(1) 0.12(1) 0.104(9) -0.033(9) 0.081(8) 0.040(8)
O(7) 0.124(8) 0.134(9) 0.145(9) -0.001(7) -0.092(7) -0.059(7)
O(8) 0.141(8) 0.103(7) 0.069(5) 0.015(6) 0.012(6) -0.027(4)
O(9) 0.15(1) 0.121(10) 0.14(1) 0.010(8) 0.082(9) 0.072(8)
O(10) 0.107(7) 0.16(1) 0.14(1) 0.005(9) -0.070(9) -0.029(10)
O(11) 0.162(9) 0.090(6) 0.21(1) 0.070(6) 0.023(10) 0.010(9)
O(12) 0.114(8) 0.115(8) 0.25(1) -0.049(6) 0.009(9) 0.043(9)
O(13) 0.165(10) 0.21(1) 0.063(3) -0.046(10) 0.017(7) -0.002(7)
O(14) 0.066(6) 0.29(2) 0.12(1) -0.033(9) -0.037(7) -0.02(1)
O(15) 0.34(2) 0.112(10) 0.067(8) 0.15(1) 0.02(1) -0.033(8)
N(1) 0.048(4) 0.049(5) 0.040(4) -0.002(4) 0.002(4) 0.008(4)
N(2) 0.069(5) 0.037(4) 0.041(4) 0.003(3) -0.001(3) 0.000(3)
N(3) 0.076(7) 0.064(6) 0.052(6) 0.008(4) -0.019(5) -0.001(4)
N(4) 0.047(5) 0.047(4) 0.054(5) 0.005(4) 0.005(3) 0.000(4)
N(5) 0.067(6) 0.060(5) 0.058(6) 0.012(4) -0.003(4) -0.011(5)
N(6) 0.059(5) 0.062(6) 0.052(5) 0.005(4) -0.006(3) -0.010(4)
N(7) 0.083(7) 0.086(7) 0.039(5) 0.026(5) -0.025(5) -0.015(5)
N(8) 0.049(5) 0.046(5) 0.039(4) -0.011(4) 0.005(3) 0.001(4)
N(9) 0.062(5) 0.054(4) 0.039(5) -0.006(4) -0.005(3) 0.007(4)
N(10) 0.051(5) 0.078(5) 0.037(5) -0.004(4) 0.000(4) 0.004(5)
N(11) 0.051(5) 0.052(4) 0.033(4) 0.002(3) 0.003(3) -0.007(4)
N(12) 0.043(5) 0.078(5) 0.046(5) -0.010(4) 0.006(4) 0.007(5)
N(13) 0.044(5) 0.057(4) 0.055(5) -0.009(4) 0.000(3) -0.008(4)
N(14) 0.039(5) 0.068(5) 0.067(6) -0.011(4) 0.000(4) -0.023(5)
C(1) 0.052(5) 0.047(6) 0.057(6) -0.008(5) -0.010(5) 0.013(5)
C(2) 0.054(7) 0.044(5) 0.047(5) 0.005(4) 0.007(4) 0.002(4)
C(3) 0.043(6) 0.071(6) 0.051(5) 0.036(5) 0.008(4) 0.022(5)
C(4) 0.078(9) 0.090(9) 0.050(8) -0.005(6) -0.013(6) 0.024(6)
C(5) 0.108(9) 0.082(9) 0.081(9) -0.034(7) -0.047(8) -0.001(8)
C(6) 0.055(8) 0.071(9) 0.30(2) -0.009(7) -0.011(10) 0.02(1)
C(7) 0.12(1) 0.069(7) 0.059(8) 0.000(7) -0.004(8) 0.018(6)
C(8) 0.091(8) 0.025(5) 0.053(7) 0.016(4) 0.010(5) -0.004(5)
C(9) 0.059(7) 0.049(4) 0.044(6) 0.011(5) -0.020(4) 0.001(5)
C(10) 0.046(7) 0.074(5) 0.067(8) -0.013(5) 0.013(5) -0.009(7)
C(11) 0.055(7) 0.086(6) 0.044(7) 0.012(5) 0.020(6) -0.001(6)
C(12) 0.099(8) 0.062(5) 0.13(1) 0.024(7) -0.005(10) -0.028(9)
C(13) 0.105(10) 0.10(1) 0.18(2) 0.032(9) 0.04(1) -0.01(1)
C(14) 0.067(8) 0.079(8) 0.091(10) -0.014(7) 0.023(7) 0.012(8)
C(15) 0.079(7) 0.051(7) 0.039(4) -0.006(5) 0.004(5) 0.005(5)
C(16) 0.062(6) 0.066(7) 0.033(5) 0.024(4) -0.002(4) -0.006(4)
C(17) 0.050(6) 0.094(9) 0.073(7) 0.001(6) -0.003(6) -0.036(6)
C(18) 0.057(8) 0.14(1) 0.055(7) 0.005(6) -0.015(7) -0.032(7)
C(19) 0.12(1) 0.093(10) 0.039(7) 0.047(8) -0.037(6) 0.006(5)
C(20) 0.11(1) 0.11(1) 0.061(8) 0.010(9) 0.004(7) 0.007(8)
C(21) 0.063(8) 0.103(10) 0.11(1) -0.026(7) 0.019(8) -0.044(9)
C(22) 0.067(7) 0.046(6) 0.041(5) 0.003(5) 0.005(5) 0.009(4)
C(23) 0.050(6) 0.058(4) 0.038(6) -0.004(5) -0.003(4) 0.013(5)
C(24) 0.044(7) 0.095(9) 0.061(8) -0.009(5) 0.001(5) -0.035(6)
C(25) 0.068(8) 0.083(7) 0.046(7) -0.020(6) -0.003(6) -0.006(6)
C(26) 0.086(9) 0.073(8) 0.069(8) 0.020(6) 0.003(7) 0.003(7)
C(27) 0.037(6) 0.060(4) 0.040(6) -0.002(4) 0.009(4) -0.017(5)
C(28) 0.046(6) 0.065(6) 0.054(6) -0.007(5) 0.017(5) -0.003(6)
C(29) 0.057(7) 0.068(8) 0.062(8) -0.012(6) -0.004(5) 0.029(6)
C(30) 0.075(8) 0.080(6) 0.045(7) -0.019(6) 0.009(5) 0.026(7)
C(31) 0.067(8) 0.081(9) 0.09(1) 0.008(6) 0.034(7) -0.012(8)
C(32) 0.055(6) 0.054(7) 0.047(6) -0.013(4) -0.007(5) -0.014(5)
C(33) 0.032(5) 0.059(4) 0.057(7) -0.012(4) 0.012(4) -0.011(5)
C(34) 0.060(8) 0.076(7) 0.082(9) 0.012(6) -0.020(7) -0.025(7)
C(35) 0.066(8) 0.066(8) 0.063(8) 0.011(6) -0.016(5) -0.002(6)
C(36) 0.067(8) 0.068(6) 0.086(9) -0.007(6) 0.000(7) -0.035(7)
C(37) 0.064(7) 0.050(4) 0.043(7) -0.002(4) 0.013(5) -0.015(5)
C(38) 0.09(1) 0.061(9) 0.19(2) -0.019(7) 0.07(1) 0.046(10)

loop_
_atom_site_label
_atom_site_fract_x
_atom_site_fract_y
_atom_site_fract_z
_atom_site_U_iso_or_equiv
_atom_site_thermal_displace_type
_atom_site_calc_flag
_atom_site_calc_attached_atom
Fe(1) 0.40836(7) 0.14071(6) 0.9664(1) 0.0467(4) Uij ? ?
Fe(2) 0.49353(6) 0.04789(5) 0.8230(1) 0.0423(4) Uij ? ?
Cl(1) 0.2727(1) 0.3694(1) 0.7372(3) 0.0682(9) Uij ? ?
Cl(2) 0.4793(2) 0.4012(1) 1.1947(3) 0.077(1) Uij ? ?
Cl(3) 0.6002(2) 0.2863(1) 1.6157(3) 0.078(1) Uij ? ?
O(1) 0.4663(3) 0.1161(2) 0.8517(6) 0.045(2) Uij ? ?
O(2) 0.3703(3) 0.0692(3) 1.0207(8) 0.067(2) Uij ? ?
O(3) 0.4387(3) 0.0058(3) 0.9530(7) 0.054(2) Uij ? ?
O(4) 0.2743(4) 0.4281(3) 0.7193(8) 0.086(3) Uij ? ?
O(5) 0.3336(3) 0.3505(3) 0.7466(9) 0.094(3) Uij ? ?
O(6) 0.2424(6) 0.3553(5) 0.855(1) 0.128(5) Uij ? ?
O(7) 0.2448(5) 0.3441(4) 0.6260(10) 0.134(4) Uij ? ?
O(8) 0.4872(5) 0.3773(3) 1.0742(8) 0.105(3) Uij ? ?
O(9) 0.4490(6) 0.3640(5) 1.277(1) 0.136(5) Uij ? ?
O(10) 0.5396(6) 0.4118(6) 1.244(1) 0.135(5) Uij ? ?
O(11) 0.4491(5) 0.4522(4) 1.188(1) 0.152(5) Uij ? ?
O(12) 0.6355(5) 0.3324(4) 1.605(1) 0.158(5) Uij ? ?
O(13) 0.5977(5) 0.2763(5) 1.7485(9) 0.146(4) Uij ? ?
O(14) 0.5428(5) 0.2967(7) 1.565(1) 0.158(6) Uij ? ?
O(15) 0.6317(8) 0.2451(5) 1.550(1) 0.173(7) Uij ? ?
N(1) 0.4340(4) 0.2310(3) 0.9288(7) 0.046(2) Uij ? ?
N(2) 0.4735(4) 0.1578(3) 1.1167(8) 0.049(2) Uij ? ?
N(3) 0.5452(4) 0.2153(4) 1.1964(9) 0.064(3) Uij ? ?
N(4) 0.3412(4) 0.1823(3) 1.0920(8) 0.050(2) Uij ? ?
N(5) 0.2971(4) 0.2612(4) 1.1486(9) 0.062(3) Uij ? ?
N(6) 0.3498(4) 0.1658(4) 0.8055(9) 0.058(3) Uij ? ?
N(7) 0.3417(5) 0.2173(4) 0.6247(8) 0.069(3) Uij ? ?
N(8) 0.5282(3) -0.0444(3) 0.7808(7) 0.045(2) Uij ? ?
N(9) 0.5662(4) 0.0359(3) 0.9549(8) 0.052(2) Uij ? ?
N(10) 0.6367(4) -0.0155(4) 1.0525(8) 0.055(3) Uij ? ?
N(11) 0.5602(3) 0.0605(3) 0.6775(8) 0.045(2) Uij ? ?
N(12) 0.6353(4) 0.0321(4) 0.5504(9) 0.055(3) Uij ? ?
N(13) 0.4323(4) 0.0149(3) 0.6769(9) 0.052(2) Uij ? ?
N(14) 0.3880(4) -0.0559(4) 0.5824(9) 0.058(3) Uij ? ?
C(1) 0.4966(5) 0.2393(4) 0.9774(10) 0.052(3) Uij ? ?
C(2) 0.5061(5) 0.2043(4) 1.0992(9) 0.048(3) Uij ? ?
C(3) 0.4963(5) 0.1352(5) 1.2313(10) 0.055(3) Uij ? ?
C(4) 0.5399(5) 0.1701(5) 1.281(1) 0.072(4) Uij ? ?
C(5) 0.5885(7) 0.2617(5) 1.210(1) 0.090(5) Uij ? ?
C(6) 0.6477(6) 0.2548(6) 1.136(2) 0.141(7) Uij ? ?
C(7) 0.4736(6) 0.0816(5) 1.288(1) 0.081(4) Uij ? ?
C(8) 0.3870(5) 0.2671(4) 0.992(1) 0.056(3) Uij ? ?
C(9) 0.3440(5) 0.2363(5) 1.078(1) 0.051(3) Uij ? ?
C(10) 0.2949(5) 0.1710(5) 1.182(1) 0.062(3) Uij ? ?
C(11) 0.2682(5) 0.2192(5) 1.214(1) 0.062(4) Uij ? ?
C(12) 0.2878(6) 0.3228(5) 1.159(2) 0.096(4) Uij ? ?
C(13) 0.2265(7) 0.3387(6) 1.198(2) 0.127(6) Uij ? ?
C(14) 0.2785(5) 0.1142(5) 1.226(1) 0.079(4) Uij ? ?
C(15) 0.4324(5) 0.2370(4) 0.7799(10) 0.057(3) Uij ? ?
C(16) 0.3744(5) 0.2075(5) 0.7359(10) 0.054(3) Uij ? ?
C(17) 0.2974(5) 0.1488(6) 0.736(1) 0.073(4) Uij ? ?
C(18) 0.2937(6) 0.1802(6) 0.626(1) 0.085(5) Uij ? ?
C(19) 0.3578(6) 0.2570(5) 0.516(1) 0.084(5) Uij ? ?
C(20) 0.4064(7) 0.2313(6) 0.425(1) 0.094(5) Uij ? ?
C(21) 0.2593(5) 0.1014(6) 0.786(1) 0.093(5) Uij ? ?
C(22) 0.5568(5) -0.0642(4) 0.9070(9) 0.051(3) Uij ? ?
C(23) 0.5861(5) -0.0149(4) 0.973(1) 0.049(3) Uij ? ?
C(24) 0.6048(5) 0.0694(5) 1.030(1) 0.067(4) Uij ? ?
C(25) 0.6482(5) 0.0386(5) 1.089(1) 0.065(4) Uij ? ?
C(26) 0.6717(6) -0.0646(5) 1.098(1) 0.076(4) Uij ? ?
C(27) 0.5889(5) 0.0169(4) 0.6345(9) 0.046(3) Uij ? ?
C(28) 0.5739(4) -0.0408(4) 0.674(1) 0.055(3) Uij ? ?
C(29) 0.5877(5) 0.1069(4) 0.617(1) 0.062(4) Uij ? ?
C(30) 0.6339(5) 0.0884(5) 0.538(1) 0.067(3) Uij ? ?
C(31) 0.6742(5) -0.0077(5) 0.476(1) 0.081(4) Uij ? ?
C(32) 0.4743(5) -0.0765(4) 0.7436(10) 0.052(3) Uij ? ?
C(33) 0.4318(4) -0.0396(4) 0.665(1) 0.049(3) Uij ? ?
C(34) 0.3575(5) -0.0079(5) 0.536(1) 0.073(4) Uij ? ?
C(35) 0.3866(5) 0.0354(5) 0.594(1) 0.065(4) Uij ? ?
C(36) 0.3727(5) -0.1122(5) 0.546(1) 0.074(4) Uij ? ?
C(37) 0.3891(5) 0.0198(4) 1.009(1) 0.052(3) Uij ? ?
C(38) 0.3519(6) -0.0254(5) 1.076(2) 0.116(6) Uij ? ?
H(1b) 0.5018 0.2775 1.0011 0.0608 Uij ? ?
H(1a) 0.5256 0.2291 0.9127 0.0608 Uij ? ?
H(4) 0.5630 0.1656 1.3603 0.0849 Uij ? ?
H(5b) 0.5978 0.2638 1.3016 0.1039 Uij ? ?
H(5a) 0.5683 0.2937 1.1813 0.1039 Uij ? ?
H(6b) 0.6381 0.2525 1.0450 0.1748 Uij ? ?
H(6c) 0.6729 0.2851 1.1545 0.1748 Uij ? ?
H(6a) 0.6668 0.2208 1.1636 0.1748 Uij ? ?
H(7b) 0.4811 0.0525 1.2257 0.0975 Uij ? ?
H(7c) 0.4966 0.0738 1.3664 0.0975 Uij ? ?
H(7a) 0.4312 0.0843 1.3070 0.0975 Uij ? ?
H(8a) 0.4061 0.2956 1.0390 0.0633 Uij ? ?
H(8b) 0.3623 0.2841 0.9207 0.0633 Uij ? ?
H(11) 0.2351 0.2240 1.2748 0.0735 Uij ? ?
H(12a) 0.3149 0.3353 1.2278 0.1115 Uij ? ?
H(12b) 0.2965 0.3393 1.0801 0.1115 Uij ? ?
H(13c) 0.2149 0.3216 1.2805 0.1520 Uij ? ?
H(13a) 0.2245 0.3781 1.2090 0.1520 Uij ? ?
H(13b) 0.1973 0.3276 1.1328 0.1520 Uij ? ?
H(14c) 0.2722 0.0922 1.1514 0.0925 Uij ? ?
H(14a) 0.3110 0.1009 1.2787 0.0925 Uij ? ?
H(14b) 0.2412 0.1174 1.2765 0.0925 Uij ? ?
H(15b) 0.4670 0.2196 0.7412 0.0684 Uij ? ?
H(15a) 0.4297 0.2746 0.7556 0.0684 Uij ? ?
H(18) 0.2631 0.1779 0.5592 0.1013 Uij ? ?
H(19b) 0.3757 0.2901 0.5535 0.0988 Uij ? ?
H(19a) 0.3220 0.2662 0.4685 0.0988 Uij ? ?
H(20b) 0.4134 0.2575 0.3565 0.1127 Uij ? ?
H(20c) 0.4414 0.2238 0.4727 0.1127 Uij ? ?
H(20a) 0.3877 0.1987 0.3895 0.1127 Uij ? ?
H(21c) 0.2841 0.0695 0.7926 0.1064 Uij ? ?
H(21a) 0.2431 0.1119 0.8690 0.1064 Uij ? ?
H(21b) 0.2260 0.0952 0.7256 0.1064 Uij ? ?
H(22b) 0.5881 -0.0912 0.8883 0.0608 Uij ? ?
H(22a) 0.5260 -0.0802 0.9621 0.0608 Uij ? ?
H(24) 0.5999 0.1084 1.0407 0.0811 Uij ? ?
H(25) 0.6835 0.0528 1.1442 0.0773 Uij ? ?
H(26c) 0.7047 -0.0528 1.1550 0.0899 Uij ? ?
H(26a) 0.6444 -0.0881 1.1475 0.0899 Uij ? ?
H(26b) 0.6880 -0.0841 1.0258 0.0899 Uij ? ?
H(27b) 0.5585 -0.0602 0.5996 0.0532 Uij ? ?
H(27a) 0.6115 -0.0583 0.7030 0.0532 Uij ? ?
H(29) 0.5764 0.1451 0.6283 0.0747 Uij ? ?
H(30) 0.6612 0.1099 0.4847 0.0811 Uij ? ?
H(31b) 0.6480 -0.0292 0.4207 0.0937 Uij ? ?
H(31c) 0.7029 0.0126 0.4252 0.0937 Uij ? ?
H(31a) 0.6947 -0.0308 0.5372 0.0937 Uij ? ?
H(32a) 0.4866 -0.1077 0.6909 0.0595 Uij ? ?
H(32b) 0.4531 -0.0897 0.8199 0.0595 Uij ? ?
H(34) 0.3226 -0.0064 0.4781 0.0861 Uij ? ?
H(35) 0.3773 0.0735 0.5833 0.0747 Uij ? ?
H(36a) 0.3611 -0.1322 0.6217 0.0861 Uij ? ?
H(36b) 0.3400 -0.1114 0.4839 0.0861 Uij ? ?
H(36c) 0.4087 -0.1287 0.5066 0.0861 Uij ? ?
H(38c) 0.3367 -0.0491 1.0078 0.1304 Uij ? ?
H(38a) 0.3790 -0.0452 1.1314 0.1304 Uij ? ?
H(38b) 0.3195 -0.0089 1.1221 0.1304 Uij ? ?

loop_
_atom_type_symbol
_atom_type_oxidation_number
_atom_type_number_in_cell
_atom_type_scat_dispersion_real
_atom_type_scat_dispersion_imag
_atom_type_scat_source
Fe 0 8 0.346 0.844 'International Tables'
C 0 152 0.003 0.002 'International Tables'
H 0 228 0.000 0.000 'International Tables'
N 0 56 0.006 0.003 'International Tables'
O 0 60 0.011 0.006 'International Tables'
Cl 0 12 0.148 0.159 'International Tables'

loop_
_geom_angle_atom_site_label_1
_geom_angle_atom_site_label_2
_geom_angle_atom_site_label_3
_geom_angle
_geom_angle_site_symmetry_1
_geom_angle_site_symmetry_2
_geom_angle_site_symmetry_3
_geom_angle_publ_flag
O(1) Fe(1) O(2) 100.4(4) ? ? ? yes
O(1) Fe(1) N(1) 92.1(4) ? ? ? yes
O(1) Fe(1) N(2) 93.9(4) ? ? ? yes
O(1) Fe(1) N(4) 171.6(4) ? ? ? yes
O(1) Fe(1) N(6) 90.6(4) ? ? ? yes
O(2) Fe(1) N(1) 167.3(4) ? ? ? yes
O(2) Fe(1) N(2) 104.1(4) ? ? ? yes
O(2) Fe(1) N(4) 87.7(4) ? ? ? yes
O(2) Fe(1) N(6) 102.1(4) ? ? ? yes
N(1) Fe(1) N(2) 76.9(4) ? ? ? yes
N(1) Fe(1) N(4) 79.7(4) ? ? ? yes
N(1) Fe(1) N(6) 75.4(4) ? ? ? yes
N(2) Fe(1) N(4) 86.1(4) ? ? ? yes
N(2) Fe(1) N(6) 152.1(4) ? ? ? yes
N(4) Fe(1) N(6) 85.6(4) ? ? ? yes
O(1) Fe(2) O(3) 99.2(3) ? ? ? yes
O(1) Fe(2) N(8) 178.6(4) ? ? ? yes
O(1) Fe(2) N(9) 105.9(4) ? ? ? yes
O(1) Fe(2) N(11) 102.3(4) ? ? ? yes
O(1) Fe(2) N(13) 104.6(4) ? ? ? yes
O(3) Fe(2) N(8) 80.6(3) ? ? ? yes
O(3) Fe(2) N(9) 87.3(4) ? ? ? yes
O(3) Fe(2) N(11) 158.5(4) ? ? ? yes
O(3) Fe(2) N(13) 84.5(4) ? ? ? yes
N(8) Fe(2) N(9) 75.5(4) ? ? ? yes
N(8) Fe(2) N(11) 77.9(4) ? ? ? yes
N(8) Fe(2) N(13) 74.0(4) ? ? ? yes
N(9) Fe(2) N(11) 87.4(4) ? ? ? yes
N(9) Fe(2) N(13) 149.3(4) ? ? ? yes
N(11) Fe(2) N(13) 89.4(4) ? ? ? yes
O(4) Cl(1) O(5) 108.0(7) ? ? ? yes
O(4) Cl(1) O(6) 111.1(9) ? ? ? yes
O(4) Cl(1) O(7) 109.5(8) ? ? ? yes
O(5) Cl(1) O(6) 107.6(10) ? ? ? yes
O(5) Cl(1) O(7) 108.4(8) ? ? ? yes
O(6) Cl(1) O(7) 112.1(9) ? ? ? yes
O(8) Cl(2) O(9) 109.2(10) ? ? ? yes
O(8) Cl(2) O(10) 106.1(10) ? ? ? yes
O(8) Cl(2) O(11) 112.7(9) ? ? ? yes
O(9) Cl(2) O(10) 109(1) ? ? ? yes
O(9) Cl(2) O(11) 112.3(10) ? ? ? yes
O(10) Cl(2) O(11) 106(1) ? ? ? yes
O(12) Cl(3) O(13) 104(1) ? ? ? yes
O(12) Cl(3) O(14) 109(1) ? ? ? yes
O(12) Cl(3) O(15) 105(1) ? ? ? yes
O(13) Cl(3) O(14) 111(1) ? ? ? yes
O(13) Cl(3) O(15) 111(1) ? ? ? yes
O(14) Cl(3) O(15) 113(1) ? ? ? yes
Fe(1) O(1) Fe(2) 129.9(5) ? ? ? yes
Fe(1) O(2) C(37) 131.1(9) ? ? ? yes
Fe(2) O(3) C(37) 130.8(9) ? ? ? yes
Fe(1) N(1) C(1) 107.4(7) ? ? ? yes
Fe(1) N(1) C(8) 108.6(7) ? ? ? yes
Fe(1) N(1) C(15) 104.6(8) ? ? ? yes
C(1) N(1) C(8) 114(1) ? ? ? yes
C(1) N(1) C(15) 110(1) ? ? ? yes
C(8) N(1) C(15) 111(1) ? ? ? yes
Fe(1) N(2) C(2) 114.7(9) ? ? ? yes
Fe(1) N(2) C(3) 140.5(10) ? ? ? yes
C(2) N(2) C(3) 104(1) ? ? ? yes
C(2) N(3) C(4) 104(1) ? ? ? yes
C(2) N(3) C(5) 129(1) ? ? ? yes
C(4) N(3) C(5) 125(1) ? ? ? yes
Fe(1) N(4) C(9) 111.3(10) ? ? ? yes
Fe(1) N(4) C(10) 141(1) ? ? ? yes
C(9) N(4) C(10) 107(1) ? ? ? yes
C(9) N(5) C(11) 105(1) ? ? ? yes
C(9) N(5) C(12) 124(1) ? ? ? yes
C(11) N(5) C(12) 129(1) ? ? ? yes
Fe(1) N(6) C(16) 112.3(9) ? ? ? yes
Fe(1) N(6) C(17) 141(1) ? ? ? yes
C(16) N(6) C(17) 105(1) ? ? ? yes
C(16) N(7) C(18) 105(1) ? ? ? yes
C(16) N(7) C(19) 127(1) ? ? ? yes
C(18) N(7) C(19) 126(1) ? ? ? yes
Fe(2) N(8) C(22) 105.7(7) ? ? ? yes
Fe(2) N(8) C(28) 106.8(8) ? ? ? yes
Fe(2) N(8) C(32) 106.9(7) ? ? ? yes
C(22) N(8) C(28) 111.8(10) ? ? ? yes
C(22) N(8) C(32) 112(1) ? ? ? yes
C(28) N(8) C(32) 112.3(10) ? ? ? yes
Fe(2) N(9) C(23) 117.9(10) ? ? ? yes
Fe(2) N(9) C(24) 136.4(10) ? ? ? yes
C(23) N(9) C(24) 105(1) ? ? ? yes
C(23) N(10) C(25) 107(1) ? ? ? yes
C(23) N(10) C(26) 127(1) ? ? ? yes
C(25) N(10) C(26) 125(1) ? ? ? yes
Fe(2) N(11) C(27) 116.9(9) ? ? ? yes
Fe(2) N(11) C(29) 135.6(9) ? ? ? yes
C(27) N(11) C(29) 107(1) ? ? ? yes
C(27) N(12) C(30) 108(1) ? ? ? yes
C(27) N(12) C(31) 124(1) ? ? ? yes
C(30) N(12) C(31) 127(1) ? ? ? yes
Fe(2) N(13) C(33) 115(1) ? ? ? yes
Fe(2) N(13) C(35) 136.7(10) ? ? ? yes
C(33) N(13) C(35) 107(1) ? ? ? yes
C(33) N(14) C(34) 107(1) ? ? ? yes
C(33) N(14) C(36) 127(1) ? ? ? yes
C(34) N(14) C(36) 125(1) ? ? ? yes
N(1) C(1) C(2) 109(1) ? ? ? yes
N(2) C(2) N(3) 113(1) ? ? ? yes
N(2) C(2) C(1) 120(1) ? ? ? yes
N(3) C(2) C(1) 125(1) ? ? ? yes
N(2) C(3) C(4) 108(1) ? ? ? yes
N(2) C(3) C(7) 123(1) ? ? ? yes
C(4) C(3) C(7) 127(1) ? ? ? yes
N(3) C(4) C(3) 107(1) ? ? ? yes
N(3) C(5) C(6) 114(1) ? ? ? yes
N(1) C(8) C(9) 113(1) ? ? ? yes
N(4) C(9) N(5) 109(1) ? ? ? yes
N(4) C(9) C(8) 126(1) ? ? ? yes
N(5) C(9) C(8) 123(1) ? ? ? yes
N(4) C(10) C(11) 107(1) ? ? ? yes
N(4) C(10) C(14) 123(1) ? ? ? yes
C(11) C(10) C(14) 128(1) ? ? ? yes
N(5) C(11) C(10) 108(1) ? ? ? yes
N(5) C(12) C(13) 113(1) ? ? ? yes
N(1) C(15) C(16) 105(1) ? ? ? yes
N(6) C(16) N(7) 111(1) ? ? ? yes
N(6) C(16) C(15) 121(1) ? ? ? yes
N(7) C(16) C(15) 126(1) ? ? ? yes
N(6) C(17) C(18) 107(1) ? ? ? yes
N(6) C(17) C(21) 119(1) ? ? ? yes
C(18) C(17) C(21) 132(1) ? ? ? yes
N(7) C(18) C(17) 109(1) ? ? ? yes
N(7) C(19) C(20) 110(1) ? ? ? yes
N(8) C(22) C(23) 107(1) ? ? ? yes
N(9) C(23) N(10) 110(1) ? ? ? yes
N(9) C(23) C(22) 122(1) ? ? ? yes
N(10) C(23) C(22) 126(1) ? ? ? yes
N(9) C(24) C(25) 110(1) ? ? ? yes
N(10) C(25) C(24) 106(1) ? ? ? yes
N(11) C(27) N(12) 110(1) ? ? ? yes
N(11) C(27) C(28) 124(1) ? ? ? yes
N(12) C(27) C(28) 125(1) ? ? ? yes
N(8) C(28) C(27) 113(1) ? ? ? yes
N(11) C(29) C(30) 107(1) ? ? ? yes
N(12) C(30) C(29) 106(1) ? ? ? yes
N(8) C(32) C(33) 108(1) ? ? ? yes
N(13) C(33) N(14) 110(1) ? ? ? yes
N(13) C(33) C(32) 122(1) ? ? ? yes
N(14) C(33) C(32) 126(1) ? ? ? yes
N(14) C(34) C(35) 105(1) ? ? ? yes
N(13) C(35) C(34) 108(1) ? ? ? yes
O(2) C(37) O(3) 124(1) ? ? ? yes
O(2) C(37) C(38) 117(1) ? ? ? yes
O(3) C(37) C(38) 117(1) ? ? ? yes

loop_
_geom_bond_atom_site_label_1
_geom_bond_atom_site_label_2
_geom_bond_distance
_geom_bond_site_symmetry_1
_geom_bond_site_symmetry_2
_geom_bond_publ_flag
Fe(1) O(1) 1.806(8) ? ? yes
Fe(1) O(2) 1.982(9) ? ? yes
Fe(1) N(1) 2.27(1) ? ? yes
Fe(1) N(2) 2.11(1) ? ? yes
Fe(1) N(4) 2.17(1) ? ? yes
Fe(1) N(6) 2.15(1) ? ? yes
Fe(2) O(1) 1.765(8) ? ? yes
Fe(2) O(3) 2.039(8) ? ? yes
Fe(2) N(8) 2.38(1) ? ? yes
Fe(2) N(9) 2.08(1) ? ? yes
Fe(2) N(11) 2.08(1) ? ? yes
Fe(2) N(13) 2.14(1) ? ? yes
Cl(1) O(4) 1.42(1) ? ? yes
Cl(1) O(5) 1.394(10) ? ? yes
Cl(1) O(6) 1.40(1) ? ? yes
Cl(1) O(7) 1.42(1) ? ? yes
Cl(2) O(8) 1.36(1) ? ? yes
Cl(2) O(9) 1.39(1) ? ? yes
Cl(2) O(10) 1.42(1) ? ? yes
Cl(2) O(11) 1.39(1) ? ? yes
Cl(3) O(12) 1.35(1) ? ? yes
Cl(3) O(13) 1.37(1) ? ? yes
Cl(3) O(14) 1.37(2) ? ? yes
Cl(3) O(15) 1.37(1) ? ? yes
O(2) C(37) 1.26(1) ? ? yes
O(3) C(37) 1.26(1) ? ? yes
N(1) C(1) 1.45(2) ? ? yes
N(1) C(8) 1.48(2) ? ? yes
N(1) C(15) 1.52(2) ? ? yes
N(2) C(2) 1.33(1) ? ? yes
N(2) C(3) 1.37(2) ? ? yes
N(3) C(2) 1.32(2) ? ? yes
N(3) C(4) 1.39(2) ? ? yes
N(3) C(5) 1.46(2) ? ? yes
N(4) C(9) 1.31(2) ? ? yes
N(4) C(10) 1.38(2) ? ? yes
N(5) C(9) 1.38(2) ? ? yes
N(5) C(11) 1.36(2) ? ? yes
N(5) C(12) 1.50(2) ? ? yes
N(6) C(16) 1.33(2) ? ? yes
N(6) C(17) 1.40(2) ? ? yes
N(7) C(16) 1.35(2) ? ? yes
N(7) C(18) 1.37(2) ? ? yes
N(7) C(19) 1.50(2) ? ? yes
N(8) C(22) 1.50(2) ? ? yes
N(8) C(28) 1.47(2) ? ? yes
N(8) C(32) 1.45(1) ? ? yes
N(9) C(23) 1.31(2) ? ? yes
N(9) C(24) 1.38(2) ? ? yes
N(10) C(23) 1.36(2) ? ? yes
N(10) C(25) 1.37(2) ? ? yes
N(10) C(26) 1.48(2) ? ? yes
N(11) C(27) 1.29(1) ? ? yes
N(11) C(29) 1.40(2) ? ? yes
N(12) C(27) 1.36(2) ? ? yes
N(12) C(30) 1.36(2) ? ? yes
N(12) C(31) 1.48(2) ? ? yes
N(13) C(33) 1.32(2) ? ? yes
N(13) C(35) 1.38(2) ? ? yes
N(14) C(33) 1.32(2) ? ? yes
N(14) C(34) 1.41(2) ? ? yes
N(14) C(36) 1.44(2) ? ? yes
C(1) C(2) 1.51(2) ? ? yes
C(3) C(4) 1.36(2) ? ? yes
C(3) C(7) 1.50(2) ? ? yes
C(5) C(6) 1.49(3) ? ? yes
C(8) C(9) 1.47(2) ? ? yes
C(10) C(11) 1.33(2) ? ? yes
C(10) C(14) 1.48(2) ? ? yes
C(12) C(13) 1.43(2) ? ? yes
C(15) C(16) 1.51(2) ? ? yes
C(17) C(18) 1.35(2) ? ? yes
C(17) C(21) 1.49(2) ? ? yes
C(19) C(20) 1.52(2) ? ? yes
C(22) C(23) 1.50(2) ? ? yes
C(24) C(25) 1.34(2) ? ? yes
C(27) C(28) 1.48(2) ? ? yes
C(29) C(30) 1.36(2) ? ? yes
C(32) C(33) 1.50(2) ? ? yes
C(34) C(35) 1.35(2) ? ? yes
C(37) C(38) 1.51(2) ? ? yes
